data_9000553
loop_
_publ_author_name
'Giuseppetti, G.'
'Mazzi, F.'
'Tadini, C.'

_publ_section_title
;
 The crystal structure of harkerite
;
_journal_name_full 'American Mineralogist'
_journal_page_first 263
_journal_page_last 272
_journal_volume 62
_journal_year 1977
_chemical_formula_sum 'C8 H Al2 B8 Ca24 Cl Mg8 O81 Si8'
_chemical_name_mineral Harkerite
_space_group_IT_number 166
_symmetry_space_group_name_Hall '-P 3* 2'
_symmetry_space_group_name_H-M 'R -3 m :R'
_cell_angle_alpha 33.46
_cell_angle_beta 33.46
_cell_angle_gamma 33.46
_cell_formula_units_Z 1
_cell_length_a 18.131
_cell_length_b 18.131
_cell_length_c 18.131
_cell_volume 1613.619
_database_code_amcsd 0000564
_exptl_crystal_density_diffrn 3.036
_cod_original_sg_symbol_H-M 'R -3 m'
_cod_original_formula_sum 'Mg8 Ca24 B8 Si8 C8 Al2 O81 (Cl H)'
_cod_database_code 9000553

loop_
_space_group_symop_operation_xyz
x,y,z
-x,-z,-y
-z,-x,-y
y,x,z
y,z,x
-z,-y,-x
-x,-y,-z
x,z,y
z,x,y
-y,-x,-z
-y,-z,-x
z,y,x

loop_
_atom_site_aniso_label
_atom_site_aniso_U_11
_atom_site_aniso_U_22
_atom_site_aniso_U_33
_atom_site_aniso_U_12
_atom_site_aniso_U_13
_atom_site_aniso_U_23
Mg1 0.00723 0.01004 0.01004 -0.00241 -0.00241 -0.00763
Mg2 0.00683 0.00883 0.00883 -0.00361 -0.00361 -0.00402
Mg3 0.00924 0.00924 0.00924 -0.00482 -0.00482 -0.00482
Ca1 0.01124 0.01124 0.01887 -0.00402 -0.00723 -0.00723
Ca2 0.01767 0.01767 0.03052 -0.00683 -0.01124 -0.01124
Ca3 0.02208 0.02208 0.03012 -0.00642 -0.01365 -0.01365
Ca4 0.01285 0.01285 0.02449 -0.00522 -0.00924 -0.00924
B1 0.00843 0.00843 0.01446 -0.00321 -0.00562 -0.00562
B2 0.01124 0.01124 0.01124 -0.00522 -0.00522 -0.00522
Si1 0.01847 0.01847 0.02168 -0.00562 -0.01044 -0.01044
Si2 0.01646 0.01646 0.01646 -0.00723 -0.00723 -0.00723
C1 0.02289 0.02289 0.02811 -0.00080 -0.01646 -0.01646
C2 0.02851 0.02851 0.02851 -0.01205 -0.01205 -0.01205
C3 0.01164 0.01164 0.01164 -0.00482 -0.00482 -0.00482
Al 0.01727 0.01727 0.01727 -0.00803 -0.00803 -0.00803
O1 0.04337 0.03052 0.01325 -0.02570 -0.00924 -0.00602
O2 0.02971 0.02490 0.01686 -0.01124 -0.01325 -0.00803
O3 0.02369 0.02369 0.01968 -0.00723 -0.01164 -0.01164
O4 0.03654 0.03654 0.01405 -0.02650 -0.00803 -0.00803
O5 0.02369 0.02369 0.01847 -0.00883 -0.01084 -0.01084
O6 0.04818 0.04818 0.01285 -0.04056 -0.00602 -0.00602
O-H 0.05421 0.05421 0.05421 -0.02530 -0.02530 -0.02530
Cl 0.05421 0.05421 0.05421 -0.02530 -0.02530 -0.02530
O7 0.05059 0.05059 0.03132 -0.04216 -0.00803 -0.00803
O8 0.06224 0.06224 0.06224 -0.03052 -0.03052 -0.03052
O9 0.03895 0.04537 0.05662 -0.01727 -0.00080 -0.04096
O10 0.08994 0.08994 0.04377 -0.06384 -0.02329 -0.02329
O11 0.04256 0.04256 0.05260 0.02490 -0.03694 -0.03694
O12 0.02650 0.02650 0.01767 -0.01807 -0.00522 -0.00522

loop_
_atom_site_label
_atom_site_fract_x
_atom_site_fract_y
_atom_site_fract_z
_atom_site_occupancy
_atom_site_type_symbol
_atom_site_attached_hydrogens
Mg1 0.50000 0.00000 0.00000 1.00000 Mg 0
Mg2 0.00000 0.50000 0.50000 1.00000 Mg 0
Mg3 0.24860 0.24860 0.24860 1.00000 Mg 0
Ca1 0.19360 0.19360 0.67230 1.00000 Ca 0
Ca2 0.31680 0.31680 -0.19820 1.00000 Ca 0
Ca3 0.55920 0.55920 0.07250 1.00000 Ca 0
Ca4 -0.06590 -0.06590 0.44980 1.00000 Ca 0
B1 0.31760 0.31760 -0.03230 1.00000 B 0
B2 0.35480 0.35480 0.35480 1.00000 B 0
Si1 0.13610 0.13610 0.60390 1.00000 Si 0
Si2 0.12930 0.12930 0.12930 1.00000 Si 0
C1 0.27480 0.27480 -0.29170 1.00000 C 0
C2 0.00000 0.00000 0.00000 1.00000 C 0
C3 0.48950 0.48950 0.48950 0.50000 C 0
Al 0.06390 0.06390 0.06390 1.00000 Al 0
O1 0.07680 0.56790 -0.20990 1.00000 O 0
O2 0.41070 -0.04360 0.70770 1.00000 O 0
O3 0.31810 0.31800 0.03940 1.00000 O 0
O4 0.16940 0.16940 0.46530 1.00000 O 0
O5 0.43000 0.43000 0.20540 1.00000 O 0
O6 0.05750 0.05750 0.30240 1.00000 O 0
O-H 0.45430 0.45430 0.45430 0.50000 O 1
Cl 0.45430 0.45430 0.45430 0.50000 Cl 0
O7 -0.03900 -0.03900 0.23830 1.00000 O 0
O8 0.09750 0.09750 0.09750 1.00000 O 0
O9 0.17080 0.37760 -0.25580 1.00000 O 0
O10 0.27790 0.27790 -0.36600 1.00000 O 0
O11 -0.12080 0.12080 0.00000 0.50000 O 0
O12 0.56060 0.56060 0.34620 0.50000 O 0

loop_
_cod_changelog_entry_id
_cod_changelog_entry_author
_cod_changelog_entry_date
_cod_changelog_entry_text
1
;cod-tools version 3.8.0
Id: cif_guess_AMCSD_atom_types 9574 2023-05-10 09:00:05Z saulius
;
2023-05-10T18:46:26+03:00
;Derived atom types and hydrogen counts
from atom names that follow the AMCSD naming convention
(Wat == water, O-H == hydroxyl).
;
2
;cod-tools version 3.10.1
Id: cif_fix_AMCSD_aniso_labels 10200 2024-08-01 14:09:44Z saulius
;
2024-08-02T12:19:45+03:00
;Changed the following '_atom_site_aniso_label' values:
'OH' -> 'O-H'
;

loop_
_cod_related_entry_id
_cod_related_entry_database
_cod_related_entry_code
1 AMCSD 0000564
